data_2104690
loop_
_publ_author_name
'Wolf, Alexandra K.'
'Glinnemann, J\"urgen'
'Fink, Lothar'
'Alig, Edith'
'Bolte, Michael'
'Schmidt, Martin U.'

_publ_section_title
;
 Predicted crystal structures of tetramethylsilane and
 tetramethylgermane and an experimental low-temperature structure of
 tetramethylsilane
;
_journal_coeditor_code OG5040
_journal_issue 2
_journal_name_full 'Acta Crystallographica Section B'
_journal_page_first 229
_journal_page_last 236
_journal_paper_doi 10.1107/S0108768110003423
_journal_volume 66
_journal_year 2010
_chemical_formula_moiety 'C4 H12 Si1'
_chemical_formula_sum 'C4 H12 Si'
_chemical_formula_weight 88.23
_chemical_melting_point 174
_chemical_name_common Tetramethylsilane
_chemical_name_systematic ?
_space_group_IT_number 62
_symmetry_cell_setting orthorhombic
_symmetry_space_group_name_Hall '-P 2ac 2n'
_symmetry_space_group_name_H-M 'P n m a'
_atom_sites_solution_hydrogens geom
_atom_sites_solution_primary direct
_atom_sites_solution_secondary difmap
_audit_creation_method SHELXL-97
_cell_angle_alpha 90.00
_cell_angle_beta 90.00
_cell_angle_gamma 90.00
_cell_formula_units_Z 4
_cell_length_a 13.131(3)
_cell_length_b 8.198(3)
_cell_length_c 6.3290(10)
_cell_measurement_reflns_used 1789
_cell_measurement_temperature 100(2)
_cell_measurement_theta_max 25.6
_cell_measurement_theta_min 3.6
_cell_volume 681.3(3)
_computing_cell_refinement 'X-Area (Stoe & Cie, 2001)'
_computing_data_collection 'X-Area (Stoe & Cie, 2001)'
_computing_data_reduction 'X-Area (Stoe & Cie, 2001)'
_computing_molecular_graphics 'XP in SHELXTL-Plus (Sheldrick, 1991)'
_computing_publication_material SHELXL97
_computing_structure_refinement 'SHELXL97 (Sheldrick, 2008) '
_computing_structure_solution 'SHELXS97 (Sheldrick, 2008) '
_diffrn_ambient_temperature 100(2)
_diffrn_measured_fraction_theta_full 0.980
_diffrn_measured_fraction_theta_max 0.980
_diffrn_measurement_device_type 'STOE IPDS II two-circle-diffractometer'
_diffrn_measurement_method \w
_diffrn_radiation_monochromator graphite
_diffrn_radiation_source 'fine-focus sealed tube'
_diffrn_radiation_type MoK\a
_diffrn_radiation_wavelength 0.71073
_diffrn_reflns_av_R_equivalents 0.1426
_diffrn_reflns_av_sigmaI/netI 0.1318
_diffrn_reflns_limit_h_max 11
_diffrn_reflns_limit_h_min -15
_diffrn_reflns_limit_k_max 8
_diffrn_reflns_limit_k_min -9
_diffrn_reflns_limit_l_max 6
_diffrn_reflns_limit_l_min -7
_diffrn_reflns_number 1818
_diffrn_reflns_theta_full 25.00
_diffrn_reflns_theta_max 25.01
_diffrn_reflns_theta_min 3.57
_diffrn_standards_number 0
_exptl_absorpt_coefficient_mu 0.213
_exptl_absorpt_correction_T_max 0.9195
_exptl_absorpt_correction_T_min 0.9195
_exptl_absorpt_correction_type multi-scan
_exptl_absorpt_process_details 'MULABS (Spek, 2003; Blessing, 1995)'
_exptl_crystal_colour colourless
_exptl_crystal_density_diffrn 0.860
_exptl_crystal_density_method 'not measured'
_exptl_crystal_description block
_exptl_crystal_F_000 200
_exptl_crystal_size_max 0.40
_exptl_crystal_size_mid 0.40
_exptl_crystal_size_min 0.40
_refine_diff_density_max 0.609
_refine_diff_density_min -0.688
_refine_ls_extinction_method none
_refine_ls_goodness_of_fit_ref 1.214
_refine_ls_hydrogen_treatment constr
_refine_ls_matrix_type full
_refine_ls_number_parameters 28
_refine_ls_number_reflns 635
_refine_ls_number_restraints 0
_refine_ls_restrained_S_all 1.214
_refine_ls_R_factor_all 0.1393
_refine_ls_R_factor_gt 0.1229
_refine_ls_shift/su_max 0.000
_refine_ls_shift/su_mean 0.000
_refine_ls_structure_factor_coef Fsqd
_refine_ls_weighting_details 'calc w=1/[\s^2^(Fo^2^)+(0.2000P)^2^+0.0000P] where P=(Fo^2^+2Fc^2^)/3'
_refine_ls_weighting_scheme calc
_refine_ls_wR_factor_gt 0.3357
_refine_ls_wR_factor_ref 0.3547
_reflns_number_gt 466
_reflns_number_total 635
_reflns_threshold_expression I>2\s(I)
_cod_data_source_file og5040.cif
_cod_data_source_block I
_cod_depositor_comments
;
The following automatic conversions were performed:
'_symmetry_cell_setting' value 'Orthorhombic' changed to 'orthorhombic'
according to '/home/saulius/struct/CIF-dictionaries/cif_core.dic'
dictionary named 'cif_core.dic' version 2.4.1 from 2010-06-29.

Automatic conversion script
Id: cif_fix_enum 1527 2010-12-29 10:47:43Z saulius 
;
_cod_database_code 2104690

loop_
_symmetry_equiv_pos_as_xyz
'x, y, z'
'-x+1/2, -y, z+1/2'
'-x, y+1/2, -z'
'x+1/2, -y+1/2, -z+1/2'
'-x, -y, -z'
'x-1/2, y, -z-1/2'
'x, -y-1/2, z'
'-x-1/2, y-1/2, z-1/2'

loop_
_atom_site_type_symbol
_atom_site_label
_atom_site_fract_x
_atom_site_fract_y
_atom_site_fract_z
_atom_site_U_iso_or_equiv
_atom_site_adp_type
_atom_site_calc_flag
_atom_site_refinement_flags
_atom_site_occupancy
_atom_site_disorder_assembly
_atom_site_disorder_group
Si Si1 0.34452(15) 0.2500 0.6446(3) 0.0466(11) Uani d S 1 . .
C C1 0.4109(5) 0.4368(8) 0.7457(7) 0.0597(17) Uani d . 1 . .
H H1A 0.4090 0.4373 0.9005 0.090 Uiso calc R 1 . .
H H1B 0.3764 0.5343 0.6918 0.090 Uiso calc R 1 . .
H H1C 0.4818 0.4364 0.6977 0.090 Uiso calc R 1 . .
C C2 0.2095(6) 0.2500 0.7334(13) 0.058(2) Uani d S 1 . .
H H2A 0.2070 0.2500 0.8882 0.087 Uiso calc SR 1 . .
H H2B 0.1751 0.1524 0.6795 0.087 Uiso calc PR 0.50 . .
H H2C 0.1751 0.3476 0.6795 0.087 Uiso calc PR 0.50 . .
C C3 0.3484(6) 0.2500 0.3501(11) 0.057(2) Uani d S 1 . .
H H3A 0.4194 0.2500 0.3025 0.086 Uiso calc SR 1 . .
H H3B 0.3139 0.3476 0.2966 0.086 Uiso calc PR 0.50 . .
H H3C 0.3139 0.1524 0.2966 0.086 Uiso calc PR 0.50 . .

loop_
_atom_site_aniso_label
_atom_site_aniso_U_11
_atom_site_aniso_U_22
_atom_site_aniso_U_33
_atom_site_aniso_U_12
_atom_site_aniso_U_13
_atom_site_aniso_U_23
Si1 0.0569(16) 0.0485(16) 0.0345(13) 0.000 0.0003(8) 0.000
C1 0.067(4) 0.063(4) 0.049(3) -0.007(3) -0.002(3) -0.008(2)
C2 0.062(5) 0.049(4) 0.063(4) 0.000 0.004(4) 0.000
C3 0.082(6) 0.052(5) 0.037(4) 0.000 0.000(3) 0.000

loop_
_atom_type_symbol
_atom_type_description
_atom_type_scat_dispersion_real
_atom_type_scat_dispersion_imag
_atom_type_scat_source
C C 0.0033 0.0016 'International Tables Vol C Tables 4.2.6.8 and 6.1.1.4'
H H 0.0000 0.0000 'International Tables Vol C Tables 4.2.6.8 and 6.1.1.4'
Si Si 0.0817 0.0704 'International Tables Vol C Tables 4.2.6.8 and 6.1.1.4'

loop_
_geom_angle_atom_site_label_1
_geom_angle_atom_site_label_2
_geom_angle_atom_site_label_3
_geom_angle_site_symmetry_1
_geom_angle_site_symmetry_3
_geom_angle
_geom_angle_publ_flag
C2 Si1 C3 . . 109.1(4) ?
C2 Si1 C1 . . 109.9(2) ?
C3 Si1 C1 . . 109.2(2) ?
C2 Si1 C1 . 7_565 109.9(2) ?
C3 Si1 C1 . 7_565 109.2(2) ?
C1 Si1 C1 . 7_565 109.6(4) ?
Si1 C1 H1A . . 109.5 ?
Si1 C1 H1B . . 109.5 ?
H1A C1 H1B . . 109.5 ?
Si1 C1 H1C . . 109.5 ?
H1A C1 H1C . . 109.5 ?
H1B C1 H1C . . 109.5 ?
Si1 C2 H2A . . 109.5 ?
Si1 C2 H2B . . 109.5 ?
H2A C2 H2B . . 109.5 ?
Si1 C2 H2C . . 109.5 ?
H2A C2 H2C . . 109.5 ?
H2B C2 H2C . . 109.5 ?
Si1 C3 H3A . . 109.5 ?
Si1 C3 H3B . . 109.5 ?
H3A C3 H3B . . 109.5 ?
Si1 C3 H3C . . 109.5 ?
H3A C3 H3C . . 109.5 ?
H3B C3 H3C . . 109.5 ?

loop_
_geom_bond_atom_site_label_1
_geom_bond_atom_site_label_2
_geom_bond_site_symmetry_2
_geom_bond_distance
_geom_bond_publ_flag
Si1 C2 . 1.861(9) ?
Si1 C3 . 1.864(7) ?
Si1 C1 . 1.874(6) ?
Si1 C1 7_565 1.874(6) ?
C1 H1A . 0.9800 ?
C1 H1B . 0.9800 ?
C1 H1C . 0.9800 ?
C2 H2A . 0.9800 ?
C2 H2B . 0.9800 ?
C2 H2C . 0.9800 ?
C3 H3A . 0.9800 ?
C3 H3B . 0.9800 ?
C3 H3C . 0.9800 ?
